data_7700149
loop_
_publ_author_name
'Meng, Xianghe'
'Liang, Fei'
'Kang, Kaijin'
'Tang, Jian'
'Huang, Qian'
'Yin, Wenlong'
'Lin, Zheshuai'
'Xia, Mingjun'

_publ_section_title
;
 A rich structural chemistry in \p-conjugated hydroisocyanurates: layered
 structures of
 A<sub>2</sub>B(H<sub>2</sub>C<sub>3</sub>N<sub>3</sub>O<sub>3</sub>)<sub>4</sub>&#x00B7;nH<sub>2</sub>O
 (A = K, Rb, Cs; B = Mg, Ca; n = 4, 10) with high ultraviolet transparency
 and strong optical anisotropy.
;
_journal_issue 25
_journal_name_full 'Dalton transactions (Cambridge, England : 2003)'
_journal_page_first 9048
_journal_page_last 9052
_journal_paper_doi 10.1039/c9dt01871a
_journal_volume 48
_journal_year 2019
_chemical_formula_sum 'C12 H16 Ca N12 O16 Rb2'
_chemical_formula_weight 795.39
_space_group_IT_number 12
_space_group_name_Hall '-C 2y'
_space_group_name_H-M_alt 'C 1 2/m 1'
_symmetry_space_group_name_Hall '-C 2y'
_symmetry_space_group_name_H-M 'C 1 2/m 1'
_atom_sites_solution_hydrogens geom
_atom_sites_solution_primary direct
_atom_sites_solution_secondary difmap
_audit_creation_method SHELXL-97
_audit_update_record
;
2019-04-30 deposited with the CCDC.    2019-06-03 downloaded from the CCDC.
;
_cell_angle_alpha 90.00
_cell_angle_beta 99.950(7)
_cell_angle_gamma 90.00
_cell_formula_units_Z 2
_cell_length_a 10.7222(8)
_cell_length_b 16.4782(10)
_cell_length_c 7.1339(5)
_cell_measurement_temperature 293(2)
_cell_volume 1241.48(15)
_computing_structure_refinement 'SHELXL-97 (Sheldrick, 1997)'
_computing_structure_solution 'SHELXS-97 (Sheldrick, 1990)'
_diffrn_ambient_temperature 293(2)
_diffrn_measured_fraction_theta_full 0.996
_diffrn_measured_fraction_theta_max 0.996
_diffrn_radiation_monochromator graphite
_diffrn_radiation_source 'fine-focus sealed tube'
_diffrn_radiation_type MoK\a
_diffrn_radiation_wavelength 0.71073
_diffrn_reflns_av_R_equivalents 0.0401
_diffrn_reflns_av_sigmaI/netI 0.0272
_diffrn_reflns_limit_h_max 13
_diffrn_reflns_limit_h_min -13
_diffrn_reflns_limit_k_max 20
_diffrn_reflns_limit_k_min -18
_diffrn_reflns_limit_l_max 8
_diffrn_reflns_limit_l_min -8
_diffrn_reflns_number 6979
_diffrn_reflns_theta_full 26.35
_diffrn_reflns_theta_max 26.35
_diffrn_reflns_theta_min 3.42
_exptl_absorpt_coefficient_mu 4.252
_exptl_crystal_density_diffrn 2.128
_exptl_crystal_density_method 'not measured'
_exptl_crystal_F_000 788
_refine_diff_density_max 2.350
_refine_diff_density_min -0.491
_refine_diff_density_rms 0.106
_refine_ls_extinction_method none
_refine_ls_goodness_of_fit_ref 1.091
_refine_ls_hydrogen_treatment mixed
_refine_ls_matrix_type full
_refine_ls_number_parameters 113
_refine_ls_number_reflns 1317
_refine_ls_number_restraints 2
_refine_ls_restrained_S_all 1.090
_refine_ls_R_factor_all 0.0380
_refine_ls_R_factor_gt 0.0344
_refine_ls_shift/su_max 0.000
_refine_ls_shift/su_mean 0.000
_refine_ls_structure_factor_coef Fsqd
_refine_ls_weighting_details 'calc w=1/[\s^2^(Fo^2^)+(0.0647P)^2^+0.0000P] where P=(Fo^2^+2Fc^2^)/3'
_refine_ls_weighting_scheme calc
_refine_ls_wR_factor_gt 0.0894
_refine_ls_wR_factor_ref 0.0910
_reflns_number_gt 1204
_reflns_number_total 1317
_reflns_threshold_expression >2sigma(I)
_cod_data_source_file c9dt01871a2.cif
_cod_data_source_block exp_3943
_cod_depositor_comments 'Adding full bibliography for 7700146--7700149.cif.'
_cod_database_code 7700149

loop_
_symmetry_equiv_pos_as_xyz
'x, y, z'
'-x, y, -z'
'x+1/2, y+1/2, z'
'-x+1/2, y+1/2, -z'
'-x, -y, -z'
'x, -y, z'
'-x+1/2, -y+1/2, -z'
'x+1/2, -y+1/2, z'

loop_
_atom_site_label
_atom_site_type_symbol
_atom_site_fract_x
_atom_site_fract_y
_atom_site_fract_z
_atom_site_U_iso_or_equiv
_atom_site_adp_type
_atom_site_occupancy
_atom_site_symmetry_multiplicity
_atom_site_calc_flag
_atom_site_refinement_flags
Rb1 Rb 0.13602(3) 0.5000 0.77450(5) 0.03095(18) Uani 1 2 d S
Ca1 Ca 0.5000 0.5000 0.0000 0.0291(3) Uani 1 4 d S
O1 O 0.5000 0.10791(15) 0.0000 0.0300(6) Uani 1 2 d S
O2 O 0.6855(3) 0.5000 0.8610(4) 0.0329(6) Uani 1 2 d SD
O3 O 0.6023(3) 0.5000 0.3246(4) 0.0338(7) Uani 1 2 d SD
O5 O 0.30266(17) 0.34568(12) 0.8251(3) 0.0274(4) Uani 1 1 d .
O4 O 0.0000 0.38471(16) 0.5000 0.0322(7) Uani 1 2 d S
O6 O 0.19568(17) 0.14761(11) 0.6811(3) 0.0269(4) Uani 1 1 d .
N1 N 0.5000 0.35202(17) 1.0000 0.0200(6) Uani 1 2 d S
N2 N 0.0000 0.14052(18) 0.5000 0.0203(6) Uani 1 2 d S
N3 N 0.40109(19) 0.22703(13) 0.9089(3) 0.0213(5) Uani 1 1 d .
H3 H 0.3367 0.2016 0.8473 0.026 Uiso 1 1 calc R
N4 N 0.0988(2) 0.26578(13) 0.5914(3) 0.0219(5) Uani 1 1 d .
H4 H 0.1638 0.2909 0.6518 0.026 Uiso 1 1 calc R
C1 C 0.3978(2) 0.31073(16) 0.9092(3) 0.0196(5) Uani 1 1 d .
C2 C 0.1003(2) 0.18198(16) 0.5926(3) 0.0186(5) Uani 1 1 d .
C3 C 0.5000 0.1821(2) 0.0000 0.0199(7) Uani 1 2 d S
C4 C 0.0000 0.3109(2) 0.5000 0.0204(7) Uani 1 2 d S
H3O H 0.585(3) 0.4563(14) 0.374(4) 0.031 Uiso 1 1 d D
H2O H 0.701(3) 0.5411(15) 0.801(4) 0.031 Uiso 1 1 d D

loop_
_atom_site_aniso_label
_atom_site_aniso_U_11
_atom_site_aniso_U_22
_atom_site_aniso_U_33
_atom_site_aniso_U_23
_atom_site_aniso_U_13
_atom_site_aniso_U_12
Rb1 0.0324(3) 0.0215(2) 0.0355(3) 0.000 -0.00388(16) 0.000
Ca1 0.0439(7) 0.0147(5) 0.0304(6) 0.000 0.0114(5) 0.000
O1 0.0305(15) 0.0142(13) 0.0423(16) 0.000 -0.0017(12) 0.000
O2 0.0430(17) 0.0205(14) 0.0353(16) 0.000 0.0071(13) 0.000
O3 0.0498(18) 0.0165(14) 0.0373(15) 0.000 0.0136(14) 0.000
O5 0.0208(9) 0.0215(10) 0.0363(10) 0.0025(8) -0.0050(8) 0.0028(7)
O4 0.0332(15) 0.0142(13) 0.0426(16) 0.000 -0.0119(12) 0.000
O6 0.0215(9) 0.0199(10) 0.0352(10) 0.0042(8) -0.0068(8) 0.0019(7)
N1 0.0186(14) 0.0139(14) 0.0264(15) 0.000 0.0003(12) 0.000
N2 0.0191(14) 0.0159(14) 0.0237(14) 0.000 -0.0026(12) 0.000
N3 0.0172(11) 0.0164(11) 0.0275(11) -0.0006(8) -0.0040(8) -0.0022(8)
N4 0.0190(11) 0.0170(11) 0.0260(11) -0.0005(8) -0.0067(8) -0.0014(8)
C1 0.0196(12) 0.0184(13) 0.0204(12) 0.0014(9) 0.0023(10) 0.0000(9)
C2 0.0206(12) 0.0180(12) 0.0173(11) 0.0030(9) 0.0036(9) 0.0008(9)
C3 0.0212(17) 0.0164(16) 0.0218(17) 0.000 0.0031(13) 0.000
C4 0.0202(17) 0.0180(17) 0.0215(17) 0.000 -0.0008(13) 0.000

loop_
_atom_type_symbol
_atom_type_description
_atom_type_scat_dispersion_real
_atom_type_scat_dispersion_imag
_atom_type_scat_source
C C 0.0033 0.0016 'International Tables Vol C Tables 4.2.6.8 and 6.1.1.4'
N N 0.0061 0.0033 'International Tables Vol C Tables 4.2.6.8 and 6.1.1.4'
O O 0.0106 0.0060 'International Tables Vol C Tables 4.2.6.8 and 6.1.1.4'
Ca Ca 0.2262 0.3064 'International Tables Vol C Tables 4.2.6.8 and 6.1.1.4'
Rb Rb -0.9393 2.9676 'International Tables Vol C Tables 4.2.6.8 and 6.1.1.4'
H H 0.0000 0.0000 'International Tables Vol C Tables 4.2.6.8 and 6.1.1.4'

loop_
_geom_angle_atom_site_label_1
_geom_angle_atom_site_label_2
_geom_angle_atom_site_label_3
_geom_angle
_geom_angle_site_symmetry_1
_geom_angle_site_symmetry_3
O4 Rb1 O4 80.84(8) . 5_566
O4 Rb1 O1 121.32(3) . 3_456
O4 Rb1 O1 74.78(4) 5_566 3_456
O4 Rb1 O1 74.78(4) . 7_556
O4 Rb1 O1 121.32(3) 5_566 7_556
O1 Rb1 O1 74.21(8) 3_456 7_556
O4 Rb1 O2 139.58(4) . 5_667
O4 Rb1 O2 139.58(4) 5_566 5_667
O1 Rb1 O2 79.97(5) 3_456 5_667
O1 Rb1 O2 79.97(5) 7_556 5_667
O4 Rb1 O3 102.69(5) . 5_666
O4 Rb1 O3 102.69(5) 5_566 5_666
O1 Rb1 O3 134.23(4) 3_456 5_666
O1 Rb1 O3 134.23(4) 7_556 5_666
O2 Rb1 O3 73.62(8) 5_667 5_666
O4 Rb1 O5 145.27(5) . 6_565
O4 Rb1 O5 75.86(5) 5_566 6_565
O1 Rb1 O5 76.74(5) 3_456 6_565
O1 Rb1 O5 139.70(5) 7_556 6_565
O2 Rb1 O5 67.88(5) 5_667 6_565
O3 Rb1 O5 58.95(4) 5_666 6_565
O4 Rb1 O5 75.86(5) . .
O4 Rb1 O5 145.27(5) 5_566 .
O1 Rb1 O5 139.70(5) 3_456 .
O1 Rb1 O5 76.74(5) 7_556 .
O2 Rb1 O5 67.88(5) 5_667 .
O3 Rb1 O5 58.95(4) 5_666 .
O5 Rb1 O5 110.61(7) 6_565 .
O4 Rb1 Ca1 127.88(3) . 1_556
O4 Rb1 Ca1 127.88(3) 5_566 1_556
O1 Rb1 Ca1 108.933(14) 3_456 1_556
O1 Rb1 Ca1 108.933(14) 7_556 1_556
O2 Rb1 Ca1 36.62(6) 5_667 1_556
O3 Rb1 Ca1 36.99(6) 5_666 1_556
O5 Rb1 Ca1 56.16(4) 6_565 1_556
O5 Rb1 Ca1 56.16(4) . 1_556
O4 Rb1 Rb1 40.42(4) . 5_566
O4 Rb1 Rb1 40.42(4) 5_566 5_566
O1 Rb1 Rb1 99.730(13) 3_456 5_566
O1 Rb1 Rb1 99.730(13) 7_556 5_566
O2 Rb1 Rb1 179.62(6) 5_667 5_566
O3 Rb1 Rb1 106.77(6) 5_666 5_566
O5 Rb1 Rb1 112.29(4) 6_565 5_566
O5 Rb1 Rb1 112.29(4) . 5_566
Ca1 Rb1 Rb1 143.758(16) 1_556 5_566
O4 Rb1 Rb1 99.284(13) . 5_567
O4 Rb1 Rb1 99.284(13) 5_566 5_567
O1 Rb1 Rb1 37.11(4) 3_456 5_567
O1 Rb1 Rb1 37.11(4) 7_556 5_567
O2 Rb1 Rb1 77.38(6) 5_667 5_567
O3 Rb1 Rb1 151.00(6) 5_666 5_567
O5 Rb1 Rb1 109.54(4) 6_565 5_567
O5 Rb1 Rb1 109.54(4) . 5_567
Ca1 Rb1 Rb1 114.007(13) 1_556 5_567
Rb1 Rb1 Rb1 102.235(16) 5_566 5_567
O2 Ca1 O2 180.0 5_666 1_554
O2 Ca1 O3 97.35(11) 5_666 5_665
O2 Ca1 O3 82.65(11) 1_554 5_665
O2 Ca1 O3 82.65(11) 5_666 .
O2 Ca1 O3 97.35(11) 1_554 .
O3 Ca1 O3 180.0 5_665 .
O2 Ca1 N1 90.0 5_666 5_666
O2 Ca1 N1 90.0 1_554 5_666
O3 Ca1 N1 90.0 5_665 5_666
O3 Ca1 N1 90.0 . 5_666
O2 Ca1 N1 90.0 5_666 1_554
O2 Ca1 N1 90.0 1_554 1_554
O3 Ca1 N1 90.0 5_665 1_554
O3 Ca1 N1 90.0 . 1_554
N1 Ca1 N1 180.0 5_666 1_554
O2 Ca1 Rb1 47.95(7) 5_666 1_554
O2 Ca1 Rb1 132.05(7) 1_554 1_554
O3 Ca1 Rb1 49.40(8) 5_665 1_554
O3 Ca1 Rb1 130.60(8) . 1_554
N1 Ca1 Rb1 90.0 5_666 1_554
N1 Ca1 Rb1 90.0 1_554 1_554
O2 Ca1 Rb1 132.05(7) 5_666 5_666
O2 Ca1 Rb1 47.95(7) 1_554 5_666
O3 Ca1 Rb1 130.60(8) 5_665 5_666
O3 Ca1 Rb1 49.40(8) . 5_666
N1 Ca1 Rb1 90.0 5_666 5_666
N1 Ca1 Rb1 90.0 1_554 5_666
Rb1 Ca1 Rb1 180.0 1_554 5_666
C3 O1 Rb1 127.11(4) . 3_544
C3 O1 Rb1 127.11(4) . 7_556
Rb1 O1 Rb1 105.79(8) 3_544 7_556
Ca1 O2 Rb1 95.43(10) 1_556 5_667
Ca1 O3 Rb1 93.60(10) . 5_666
C1 O5 Rb1 148.55(17) . .
C4 O4 Rb1 130.42(4) . .
C4 O4 Rb1 130.42(4) . 5_566
Rb1 O4 Rb1 99.16(8) . 5_566
C1 N1 C1 119.7(3) . 2_657
C1 N1 Ca1 120.13(15) . 1_556
C1 N1 Ca1 120.13(15) 2_657 1_556
C2 N2 C2 119.0(3) 2_556 .
C3 N3 C1 124.1(2) 1_556 .
C4 N4 C2 123.7(2) . .
O5 C1 N1 122.0(3) . .
O5 C1 N3 119.0(2) . .
N1 C1 N3 119.0(2) . .
O6 C2 N2 122.4(3) . .
O6 C2 N4 117.8(2) . .
N2 C2 N4 119.8(2) . .
O1 C3 N3 122.92(15) . 2_656
O1 C3 N3 122.92(15) . 1_554
N3 C3 N3 114.2(3) 2_656 1_554
O4 C4 N4 123.04(16) . .
O4 C4 N4 123.04(16) . 2_556
N4 C4 N4 113.9(3) . 2_556

loop_
_geom_bond_atom_site_label_1
_geom_bond_atom_site_label_2
_geom_bond_distance
_geom_bond_site_symmetry_2
Rb1 O4 2.9298(17) .
Rb1 O4 2.9298(17) 5_566
Rb1 O1 2.9476(16) 3_456
Rb1 O1 2.9476(16) 7_556
Rb1 O2 2.951(3) 5_667
Rb1 O3 3.010(3) 5_666
Rb1 O5 3.0929(19) 6_565
Rb1 O5 3.0929(19) .
Rb1 Ca1 3.9559(5) 1_556
Rb1 Rb1 4.4609(8) 5_566
Rb1 Rb1 4.7015(9) 5_567
Ca1 O2 2.371(3) 5_666
Ca1 O2 2.371(3) 1_554
Ca1 O3 2.385(3) 5_665
Ca1 O3 2.385(3) .
Ca1 N1 2.438(3) 5_666
Ca1 N1 2.438(3) 1_554
Ca1 Rb1 3.9559(5) 1_554
Ca1 Rb1 3.9559(5) 5_666
O1 C3 1.222(5) .
O1 Rb1 2.9476(16) 3_544
O1 Rb1 2.9476(16) 7_556
O2 Ca1 2.371(3) 1_556
O2 Rb1 2.951(3) 5_667
O3 Rb1 3.010(3) 5_666
O5 C1 1.234(3) .
O4 C4 1.216(5) .
O4 Rb1 2.9298(17) 5_566
O6 C2 1.242(3) .
N1 C1 1.355(3) .
N1 C1 1.355(3) 2_657
N1 Ca1 2.438(3) 1_556
N2 C2 1.347(3) 2_556
N2 C2 1.347(3) .
N3 C3 1.363(3) 1_556
N3 C1 1.380(3) .
N4 C4 1.365(3) .
N4 C2 1.381(3) .
C3 N3 1.363(3) 2_656
C3 N3 1.363(3) 1_554
C4 N4 1.365(3) 2_556
